data_2239771
loop_
_publ_author_name
'Biesemeier, Frank'
'Geiseler, Gertraud'
'Harms, Klaus'
'M\"uller, Ulrich'

_publ_section_title
;
 Potassium 4-azidobenzenesulfonate
;
_journal_coeditor_code HP2068
_journal_issue 8
_journal_name_full 'Acta Crystallographica Section E'
_journal_page_first m300
_journal_paper_doi 10.1107/S1600536814015669
_journal_volume 70
_journal_year 2014
_chemical_formula_iupac 'K (C6 H4 N3 O3 S)'
_chemical_formula_moiety 'C6 H4 K N3 O3 S'
_chemical_formula_sum 'C6 H4 K N3 O3 S'
_chemical_formula_weight 237.28
_chemical_name_common Kalium-4-azido-bezolsulfonat
_chemical_name_systematic
;
Potassium 4-azidobenzenesulfonate
;
_space_group_crystal_system orthorhombic
_space_group_IT_number 19
_space_group_name_Hall 'P 2ac 2ab'
_space_group_name_H-M_alt 'P 21 21 21'
_symmetry_space_group_name_Hall 'P 2ac 2ab'
_symmetry_space_group_name_H-M 'P 21 21 21'
_atom_sites_solution_hydrogens difmap
_atom_sites_solution_primary direct
_atom_sites_solution_secondary difmap
_cell_angle_alpha 90
_cell_angle_beta 90
_cell_angle_gamma 90
_cell_formula_units_Z 4
_cell_length_a 5.4220(5)
_cell_length_b 7.9937(7)
_cell_length_c 19.267(2)
_cell_measurement_reflns_used 10459
_cell_measurement_temperature 193(2)
_cell_measurement_theta_max 26.13
_cell_measurement_theta_min 2.06
_cell_volume 835.07(14)
_computing_cell_refinement 'X-AREA (Stoe & Cie, 2005)'
_computing_data_collection 'X-AREA (Stoe & Cie, 2005)'
_computing_data_reduction 'X-AREA (Stoe & Cie, 2005)'
_computing_molecular_graphics 'DIAMOND (Brandenburg, 2000)'
_computing_publication_material 'SHELXL2013 (Sheldrick, 2008)'
_computing_structure_refinement 'SHELXL2013 (Sheldrick, 2008)'
_computing_structure_solution 'SHELXS97 (Sheldrick, 2008)'
_diffrn_ambient_temperature 193(2)
_diffrn_measured_fraction_theta_full 0.985
_diffrn_measured_fraction_theta_max 0.985
_diffrn_measurement_device_type 'STOE IPDS2'
_diffrn_measurement_method '\w scans'
_diffrn_radiation_monochromator graphite
_diffrn_radiation_type MoK\a
_diffrn_radiation_wavelength 0.71069
_diffrn_reflns_av_R_equivalents 0.0376
_diffrn_reflns_limit_h_max 6
_diffrn_reflns_limit_h_min -6
_diffrn_reflns_limit_k_max 9
_diffrn_reflns_limit_k_min -9
_diffrn_reflns_limit_l_max 23
_diffrn_reflns_limit_l_min -23
_diffrn_reflns_number 6140
_diffrn_reflns_theta_full 25.240
_diffrn_reflns_theta_max 26.096
_diffrn_reflns_theta_min 2.114
_exptl_absorpt_coefficient_mu 0.867
_exptl_absorpt_correction_T_max 0.8414
_exptl_absorpt_correction_T_min 0.7399
_exptl_absorpt_correction_type integration
_exptl_absorpt_process_details '(XPREP; Bruker, 2012)'
_exptl_crystal_colour yellow
_exptl_crystal_density_diffrn 1.887
_exptl_crystal_description prism
_exptl_crystal_F_000 480
_exptl_crystal_size_max 0.550
_exptl_crystal_size_mid 0.330
_exptl_crystal_size_min 0.250
_refine_diff_density_max 0.317
_refine_diff_density_min -0.253
_refine_ls_abs_structure_details
;
Flack x determined using 636 quotients
[(<i>I</i>^+^)-(<i>I</i>^-^)]/[(<i>I</i>^+^)+(<i>I</i>^-^)]
(Parsons & Flack, 2004)
;
_refine_ls_abs_structure_Flack 0.004(16)
_refine_ls_extinction_method none
_refine_ls_goodness_of_fit_ref 1.090
_refine_ls_hydrogen_treatment refall
_refine_ls_matrix_type full
_refine_ls_number_parameters 143
_refine_ls_number_reflns 1639
_refine_ls_number_restraints 0
_refine_ls_restrained_S_all 1.090
_refine_ls_R_factor_all 0.0187
_refine_ls_R_factor_gt 0.0179
_refine_ls_shift/su_max 0.000
_refine_ls_shift/su_mean 0.000
_refine_ls_structure_factor_coef Fsqd
_refine_ls_weighting_details 'w=1/[\s^2^(Fo^2^)+(0.0214P)^2^+0.2034P] where P=(Fo^2^+2Fc^2^)/3'
_refine_ls_weighting_scheme calc
_refine_ls_wR_factor_gt 0.0474
_refine_ls_wR_factor_ref 0.0478
_reflns_number_gt 1591
_reflns_number_total 1639
_reflns_threshold_expression 'I > 2\s(I)'
_cod_data_source_file hp2068sup1.cf
_cod_data_source_block I
_cod_original_cell_volume 835.08(15)
_cod_database_code 2239771
_cod_database_fobs_code 2239771
_shelx_estimated_absorpt_t_min 0.647
_shelx_estimated_absorpt_t_max 0.812

loop_
_space_group_symop_operation_xyz
'x, y, z'
'-x+1/2, -y, z+1/2'
'x+1/2, -y+1/2, -z'
'-x, y+1/2, -z+1/2'

loop_
_atom_site_type_symbol
_atom_site_label
_atom_site_fract_x
_atom_site_fract_y
_atom_site_fract_z
_atom_site_U_iso_or_equiv
_atom_site_adp_type
_atom_site_calc_flag
_atom_site_occupancy
K K -0.01018(9) 0.67980(6) 0.26487(2) 0.02287(13) Uani d 1
S S 0.49304(10) -0.10392(6) 0.33927(2) 0.01569(12) Uani d 1
O O1 0.5157(4) -0.28483(18) 0.33948(8) 0.0325(4) Uani d 1
O O2 0.2819(3) -0.0487(2) 0.29887(7) 0.0216(3) Uani d 1
O O3 0.7217(3) -0.0217(2) 0.32010(8) 0.0274(4) Uani d 1
N N1 0.3166(3) 0.0942(2) 0.63445(9) 0.0211(4) Uani d 1
N N2 0.1000(3) 0.1318(2) 0.65003(9) 0.0186(4) Uani d 1
N N3 -0.0882(3) 0.1672(3) 0.66954(10) 0.0253(4) Uani d 1
C C1 0.4320(4) -0.0448(3) 0.42651(10) 0.0170(4) Uani d 1
C C2 0.2204(4) 0.0433(3) 0.44334(10) 0.0193(4) Uani d 1
C C3 0.1787(4) 0.0909(3) 0.51178(10) 0.0195(4) Uani d 1
C C4 0.3477(4) 0.0485(3) 0.56286(10) 0.0179(4) Uani d 1
C C5 0.5598(4) -0.0410(3) 0.54628(11) 0.0203(4) Uani d 1
C C6 0.6009(4) -0.0873(3) 0.47797(11) 0.0196(4) Uani d 1
H H2 0.095(4) 0.065(3) 0.4069(12) 0.020(6) Uiso d 1
H H3 0.047(5) 0.153(3) 0.5228(12) 0.019(6) Uiso d 1
H H5 0.665(5) -0.074(3) 0.5797(13) 0.021(6) Uiso d 1
H H6 0.730(5) -0.150(3) 0.4652(13) 0.023(6) Uiso d 1

loop_
_atom_site_aniso_label
_atom_site_aniso_U_11
_atom_site_aniso_U_22
_atom_site_aniso_U_33
_atom_site_aniso_U_12
_atom_site_aniso_U_13
_atom_site_aniso_U_23
K 0.0214(2) 0.0205(2) 0.0268(2) -0.0031(2) 0.0020(2) -0.00356(16)
S 0.0137(2) 0.0174(2) 0.0159(2) 0.0008(2) 0.0016(2) -0.00066(16)
O1 0.0519(10) 0.0183(8) 0.0275(8) 0.0083(8) 0.0062(10) -0.0005(6)
O2 0.0165(7) 0.0300(8) 0.0183(7) 0.0033(7) -0.0023(6) -0.0031(6)
O3 0.0159(7) 0.0446(10) 0.0217(7) -0.0074(7) 0.0043(6) -0.0003(7)
N1 0.0184(8) 0.0264(9) 0.0185(8) -0.0001(8) 0.0012(7) -0.0022(8)
N2 0.0228(9) 0.0187(9) 0.0144(8) -0.0008(7) -0.0018(7) -0.0022(6)
N3 0.0252(10) 0.0290(10) 0.0218(9) 0.0045(8) 0.0000(7) -0.0027(8)
C1 0.0177(10) 0.0166(9) 0.0167(8) -0.0022(8) 0.0020(7) -0.0003(7)
C2 0.0162(10) 0.0234(10) 0.0182(10) 0.0014(9) -0.0010(7) 0.0024(8)
C3 0.0165(9) 0.0213(10) 0.0208(9) 0.0024(9) 0.0032(8) -0.0001(8)
C4 0.0178(10) 0.0181(10) 0.0177(9) -0.0044(8) 0.0014(7) 0.0002(8)
C5 0.0173(10) 0.0228(10) 0.0207(9) 0.0002(8) -0.0035(7) 0.0014(8)
C6 0.0147(9) 0.0214(11) 0.0228(10) 0.0020(9) 0.0012(8) -0.0011(8)

loop_
_atom_type_symbol
_atom_type_description
_atom_type_scat_dispersion_real
_atom_type_scat_dispersion_imag
_atom_type_scat_source
C C 0.0033 0.0016 'International Tables Vol C Tables 4.2.6.8 and 6.1.1.4'
H H 0.0000 0.0000 'International Tables Vol C Tables 4.2.6.8 and 6.1.1.4'
N N 0.0061 0.0033 'International Tables Vol C Tables 4.2.6.8 and 6.1.1.4'
O O 0.0106 0.0060 'International Tables Vol C Tables 4.2.6.8 and 6.1.1.4'
S S 0.1246 0.1234 'International Tables Vol C Tables 4.2.6.8 and 6.1.1.4'
K K 0.2009 0.2494 'International Tables Vol C Tables 4.2.6.8 and 6.1.1.4'

loop_
_geom_angle_atom_site_label_1
_geom_angle_atom_site_label_2
_geom_angle_atom_site_label_3
_geom_angle_site_symmetry_1
_geom_angle_site_symmetry_3
_geom_angle
O2 K O2 4 1_565 165.85(3)
O2 K O3 4 4_655 68.91(5)
O2 K O3 1_565 4_655 105.79(5)
O2 K O1 4 1_465 78.93(5)
O2 K O1 1_565 1_465 107.90(5)
O3 K O1 4_655 1_465 146.17(5)
O2 K O3 4 1_465 116.42(5)
O2 K O3 1_565 1_465 64.39(4)
O3 K O3 4_655 1_465 161.09(5)
O1 K O3 1_465 1_465 47.81(4)
O2 K N1 4 3_456 68.35(5)
O2 K N1 1_565 3_456 125.79(5)
O3 K N1 4_655 3_456 97.52(5)
O1 K N1 1_465 3_456 59.72(5)
O3 K N1 1_465 3_456 101.27(5)
O2 K N3 4 2_464 66.84(5)
O2 K N3 1_565 2_464 103.47(5)
O3 K N3 4_655 2_464 105.97(5)
O1 K N3 1_465 2_464 68.90(5)
O3 K N3 1_465 2_464 63.54(5)
N1 K N3 3_456 2_464 116.14(5)
O2 K O1 4 1_565 139.77(5)
O2 K O1 1_565 1_565 46.78(4)
O3 K O1 4_655 1_565 79.32(5)
O1 K O1 1_465 1_565 123.12(5)
O3 K O1 1_465 1_565 101.68(4)
N1 K O1 3_456 1_565 92.96(5)
N3 K O1 2_464 1_565 148.83(5)
O2 K N1 4 2_564 101.73(5)
O2 K N1 1_565 2_564 64.18(4)
O3 K N1 4_655 2_564 71.73(5)
O1 K N1 1_465 2_564 126.86(5)
O3 K N1 1_465 2_564 89.35(5)
N1 K N1 3_456 2_564 167.85(5)
N3 K N1 2_464 2_564 63.38(5)
O1 K N1 1_565 2_564 90.59(4)
O3 S O1 . . 112.31(12)
O3 S O2 . . 113.54(9)
O1 S O2 . . 111.77(11)
O1 S C1 . . 106.14(9)
O2 S C1 . . 106.21(9)
O3 S C1 . . 106.23(9)
S O1 K . 1_645 99.64(10)
S O1 K . 1_545 90.64(9)
S O2 K . 4_545 153.64(10)
S O2 K . 1_545 109.87(9)
S O3 K . 4_645 153.32(10)
S O3 K . 1_645 98.31(9)
N2 N1 C4 . . 113.74(17)
N1 N2 N3 . . 174.3(2)
C2 C1 C6 . . 120.18(18)
C2 C1 S . . 120.73(15)
C6 C1 S . . 119.09(16)
C1 C2 C3 . . 119.72(19)
C1 C2 H2 . . 119.5(14)
C3 C2 H2 . . 120.7(14)
C4 C3 C2 . . 119.89(19)
C4 C3 H3 . . 119.6(15)
C2 C3 H3 . . 120.5(15)
C3 C4 C5 . . 120.59(19)
C3 C4 N1 . . 122.77(19)
C5 C4 N1 . . 116.64(18)
C6 C5 C4 . . 119.3(2)
C6 C5 H5 . . 119.9(16)
C4 C5 H5 . . 120.8(16)
C5 C6 C1 . . 120.4(2)
C5 C6 H6 . . 122.5(16)
C1 C6 H6 . . 117.0(16)

loop_
_geom_bond_atom_site_label_1
_geom_bond_atom_site_label_2
_geom_bond_site_symmetry_2
_geom_bond_distance
K O1 1_565 3.206(2)
K O1 1_465 2.959(2)
K O2 4 2.6486(17)
K O2 1_565 2.7652(18)
K O3 4_655 2.7787(17)
K O3 1_465 2.9900(19)
K N1 3_456 3.0731(19)
K N3 2_464 3.1001(19)
K N1 2_564 3.2680(18)
S O1 . 1.4514(15)
S O2 . 1.4530(15)
S O3 . 1.4510(16)
S C1 . 1.7772(19)
N1 C4 . 1.437(3)
N1 N2 . 1.249(2)
N2 N3 . 1.124(3)
C1 C2 . 1.385(3)
C1 C6 . 1.392(3)
C2 C3 . 1.391(3)
C3 C4 . 1.387(3)
C4 C5 . 1.391(3)
C5 C6 . 1.385(3)
C2 H2 . 0.99(2)
C3 H3 . 0.90(3)
C5 H5 . 0.90(3)
C6 H6 . 0.90(3)

loop_
_geom_torsion_atom_site_label_1
_geom_torsion_atom_site_label_2
_geom_torsion_atom_site_label_3
_geom_torsion_atom_site_label_4
_geom_torsion
N2 N1 C4 C3 19.1(3)
N2 N1 C4 C5 -161.41(19)
C3 C4 C5 C6 0.1(3)
N1 C4 C5 C6 -179.5(2)
C5 C4 C3 C2 0.3(3)
N1 C4 C3 C2 179.8(2)
C1 C2 C3 C4 -0.7(3)
C3 C2 C1 C6 0.8(3)
C3 C2 C1 S -178.80(17)
O1 S C1 C2 -121.7(2)
O2 S C1 C2 -2.6(2)
O1 S C1 C6 58.7(2)
O2 S C1 C6 177.77(17)
O3 S C1 C2 118.55(19)
O3 S C1 C6 -61.1(2)
C4 C5 C6 C1 0.0(3)
C2 C1 C6 C5 -0.5(3)
S C1 C6 C5 179.14(18)
